data_4302592
loop_
_publ_author_name
'Matthew S. Varonka'
'Timothy H. Warren'

_publ_contact_author 'Timothy H. Warren'
_publ_contact_author_email thw@georgetown.edu
_publ_section_title
;
S-Nitrosothiol and Nitric Oxide Reactivity at Zinc Thiolates
;
_journal_name_full 'Inorganic Chemistry'
_journal_page_first 5605
_journal_page_last 5607
_journal_paper_doi 10.1021/ic900664r
_journal_volume 48
_journal_year 2009
_chemical_formula_moiety 'C27 H46 B2 F4 N6 Zn'
_chemical_formula_sum 'C27 H46 B2 F4 N6 Zn'
_chemical_formula_weight 617.69
_chemical_name_common TpiPr2ZnBF4
_chemical_name_systematic
; 
 ? 
;
_space_group_IT_number 14
_symmetry_cell_setting monoclinic
_symmetry_space_group_name_Hall '-P 2ybc'
_symmetry_space_group_name_H-M 'P 1 21/c 1'
_atom_sites_solution_hydrogens geom
_atom_sites_solution_primary direct
_atom_sites_solution_secondary difmap
_audit_creation_method SHELXL-97
_cell_angle_alpha 90.00
_cell_angle_beta 101.221(3)
_cell_angle_gamma 90.00
_cell_formula_units_Z 4
_cell_length_a 10.457(3)
_cell_length_b 16.327(5)
_cell_length_c 19.006(6)
_cell_measurement_reflns_used 7353
_cell_measurement_temperature 100(2)
_cell_measurement_theta_max 56.490
_cell_measurement_theta_min 4.690
_cell_volume 3182.9(17)
_computing_cell_refinement 'Bruker APEXII'
_computing_data_collection 'Bruker APEXII'
_computing_data_reduction 'Bruker APEXII'
_computing_molecular_graphics 'ORTEP-3 for Windows; Ferrugia L J (1997), J. Appl. Cryst. 30, 565'
_computing_publication_material 'Bruker SHELXTL'
_computing_structure_refinement 'SHELXL-97 (Sheldrick, 1997)'
_computing_structure_solution 'SHELXS-97 (Sheldrick, 1990)'
_diffrn_ambient_temperature 100(2)
_diffrn_measured_fraction_theta_full 0.998
_diffrn_measured_fraction_theta_max 0.998
_diffrn_measurement_device_type 'APEXII platform CCD, Bruker'
_diffrn_measurement_method 'omega scans'
_diffrn_radiation_monochromator graphite
_diffrn_radiation_source 'fine-focus sealed tube'
_diffrn_radiation_type MoK\a
_diffrn_radiation_wavelength 0.71073
_diffrn_reflns_av_R_equivalents 0.0374
_diffrn_reflns_av_sigmaI/netI 0.0350
_diffrn_reflns_limit_h_max 12
_diffrn_reflns_limit_h_min -12
_diffrn_reflns_limit_k_max 20
_diffrn_reflns_limit_k_min -20
_diffrn_reflns_limit_l_max 23
_diffrn_reflns_limit_l_min -22
_diffrn_reflns_number 24824
_diffrn_reflns_theta_full 26.00
_diffrn_reflns_theta_max 26.00
_diffrn_reflns_theta_min 1.66
_exptl_absorpt_coefficient_mu 0.821
_exptl_absorpt_correction_T_max 0.9224
_exptl_absorpt_correction_T_min 0.7454
_exptl_absorpt_correction_type multi-scan
_exptl_absorpt_process_details 'SADABS based on Blessing's method; Blessing, Acta Cryst. (1995) A51 33-38'
_exptl_crystal_colour colorless
_exptl_crystal_density_diffrn 1.289
_exptl_crystal_density_method 'not measured'
_exptl_crystal_description plate
_exptl_crystal_F_000 1304
_exptl_crystal_size_max 0.38
_exptl_crystal_size_mid 0.14
_exptl_crystal_size_min 0.10
_refine_diff_density_max 1.008
_refine_diff_density_min -0.520
_refine_diff_density_rms 0.081
_refine_ls_extinction_method none
_refine_ls_goodness_of_fit_ref 1.075
_refine_ls_hydrogen_treatment mixed
_refine_ls_matrix_type full
_refine_ls_number_parameters 377
_refine_ls_number_reflns 6229
_refine_ls_number_restraints 0
_refine_ls_restrained_S_all 1.075
_refine_ls_R_factor_all 0.0607
_refine_ls_R_factor_gt 0.0421
_refine_ls_shift/su_max 0.002
_refine_ls_shift/su_mean 0.000
_refine_ls_structure_factor_coef Fsqd
_refine_ls_weighting_details 'calc w=1/[\s^2^(Fo^2^)+(0.0579P)^2^+2.2762P] where P=(Fo^2^+2Fc^2^)/3'
_refine_ls_weighting_scheme calc
_refine_ls_wR_factor_gt 0.1064
_refine_ls_wR_factor_ref 0.1127
_reflns_number_gt 4840
_reflns_number_total 6229
_reflns_threshold_expression >2sigma(I)
_cod_data_source_file ic900664r_si_007.cif
_cod_data_source_block TpiPr2ZnBF4
_cod_depositor_comments
;
The following automatic conversions were performed:
'_symmetry_cell_setting' value 'Monoclinic' changed to 'monoclinic'
according to '/home/saulius/struct/CIF-dictionaries/cif_core.dic'
dictionary named 'cif_core.dic' version 2.4.1 from 2010-06-29.

Automatic conversion script
Id: cif_fix_enum 1527 2010-12-29 10:47:43Z saulius 
;
_cod_original_cell_volume 3182.9(18)
_cod_original_sg_symbol_Hall -P2ybc
_cod_database_code 4302592

loop_
_symmetry_equiv_pos_as_xyz
'x, y, z'
'-x, y+1/2, -z+1/2'
'-x, -y, -z'
'x, -y-1/2, z-1/2'

loop_
_atom_site_label
_atom_site_type_symbol
_atom_site_fract_x
_atom_site_fract_y
_atom_site_fract_z
_atom_site_U_iso_or_equiv
_atom_site_adp_type
_atom_site_occupancy
_atom_site_symmetry_multiplicity
_atom_site_calc_flag
_atom_site_refinement_flags
_atom_site_disorder_assembly
_atom_site_disorder_group
Zn1 Zn 0.56500(3) 0.773076(17) 0.766337(15) 0.01273(10) Uani 1 1 d . . .
F2 F 0.77147(16) 0.78244(10) 0.84492(9) 0.0276(4) Uani 1 1 d . . .
F1 F 0.72744(15) 0.76835(11) 0.72594(9) 0.0295(4) Uani 1 1 d . . .
F4 F 0.92406(17) 0.72390(12) 0.78966(11) 0.0405(5) Uani 1 1 d . . .
N3 N 0.49554(19) 0.68005(13) 0.81405(11) 0.0141(4) Uani 1 1 d . . .
N5 N 0.4875(2) 0.86102(12) 0.81694(11) 0.0139(4) Uani 1 1 d . . .
F3 F 0.88232(17) 0.86014(11) 0.77741(11) 0.0409(5) Uani 1 1 d . . .
N1 N 0.4201(2) 0.76842(12) 0.67984(11) 0.0134(4) Uani 1 1 d . . .
N4 N 0.36672(19) 0.69057(13) 0.81608(11) 0.0132(4) Uani 1 1 d . . .
N6 N 0.3574(2) 0.84674(12) 0.81541(11) 0.0131(4) Uani 1 1 d . . .
C1 C 0.4016(2) 0.76495(14) 0.60832(13) 0.0146(5) Uani 1 1 d . . .
C7 C 0.5179(3) 0.93315(15) 0.84988(13) 0.0155(5) Uani 1 1 d . . .
C2 C 0.2686(3) 0.76323(15) 0.58019(14) 0.0176(5) Uani 1 1 d . . .
H2 H 0.2284 0.7614 0.5309 0.021 Uiso 1 1 calc R . .
B1 B 0.2926(3) 0.76735(16) 0.77953(15) 0.0136(6) Uani 1 1 d . . .
C6 C 0.3255(2) 0.62518(15) 0.85028(13) 0.0144(5) Uani 1 1 d . . .
C5 C 0.4312(2) 0.57310(15) 0.86985(13) 0.0159(5) Uani 1 1 d . . .
H5 H 0.4323 0.5226 0.8947 0.019 Uiso 1 1 calc R . .
C8 C 0.4062(3) 0.96534(15) 0.86946(14) 0.0176(5) Uani 1 1 d . . .
H8 H 0.3998 1.0156 0.8937 0.021 Uiso 1 1 calc R . .
C19 C 0.1880(2) 0.61352(15) 0.85962(14) 0.0164(5) Uani 1 1 d . . .
H19 H 0.1491 0.6687 0.8647 0.020 Uiso 1 1 calc R . .
C3 C 0.2061(2) 0.76476(14) 0.63803(13) 0.0145(5) Uani 1 1 d . . .
C10 C 0.5173(3) 0.76296(16) 0.57163(14) 0.0174(5) Uani 1 1 d . . .
H10 H 0.5842 0.7259 0.6000 0.021 Uiso 1 1 calc R . .
C4 C 0.5355(2) 0.60932(15) 0.84597(13) 0.0144(5) Uani 1 1 d . . .
C9 C 0.3069(2) 0.91018(15) 0.84684(13) 0.0146(5) Uani 1 1 d . . .
C16 C 0.6733(2) 0.57932(16) 0.84997(14) 0.0179(6) Uani 1 1 d . . .
H16 H 0.7096 0.6081 0.8117 0.022 Uiso 1 1 calc R . .
C27 C 0.1376(3) 0.86397(17) 0.91533(15) 0.0218(6) Uani 1 1 d . . .
H27A H 0.1612 0.8067 0.9091 0.033 Uiso 1 1 calc R . .
H27B H 0.0446 0.8675 0.9167 0.033 Uiso 1 1 calc R . .
H27C H 0.1889 0.8851 0.9604 0.033 Uiso 1 1 calc R . .
C25 C 0.1660(2) 0.91500(16) 0.85253(14) 0.0174(5) Uani 1 1 d . . .
H25 H 0.1130 0.8920 0.8074 0.021 Uiso 1 1 calc R . .
C22 C 0.6542(3) 0.96646(16) 0.86155(14) 0.0186(6) Uani 1 1 d . . .
H22 H 0.7021 0.9375 0.8282 0.022 Uiso 1 1 calc R . .
C17 C 0.7598(3) 0.59987(19) 0.92175(15) 0.0270(7) Uani 1 1 d . . .
H17A H 0.7544 0.6587 0.9311 0.040 Uiso 1 1 calc R . .
H17B H 0.8502 0.5852 0.9205 0.040 Uiso 1 1 calc R . .
H17C H 0.7305 0.5690 0.9599 0.040 Uiso 1 1 calc R . .
C13 C 0.0617(2) 0.76504(16) 0.63819(14) 0.0183(6) Uani 1 1 d . . .
H13 H 0.0482 0.7430 0.6853 0.022 Uiso 1 1 calc R . .
B2 B 0.8338(3) 0.7840(2) 0.78562(19) 0.0248(7) Uani 1 1 d . . .
C12 C 0.5784(3) 0.84810(17) 0.57132(15) 0.0246(6) Uani 1 1 d . . .
H12A H 0.5165 0.8851 0.5416 0.037 Uiso 1 1 calc R . .
H12B H 0.6582 0.8445 0.5517 0.037 Uiso 1 1 calc R . .
H12C H 0.5995 0.8692 0.6205 0.037 Uiso 1 1 calc R . .
C21 C 0.1076(3) 0.57149(17) 0.79404(15) 0.0237(6) Uani 1 1 d . . .
H21A H 0.1078 0.6052 0.7514 0.036 Uiso 1 1 calc R . .
H21B H 0.0178 0.5645 0.8010 0.036 Uiso 1 1 calc R . .
H21C H 0.1455 0.5178 0.7876 0.036 Uiso 1 1 calc R . .
C20 C 0.1836(3) 0.56385(18) 0.92759(15) 0.0243(6) Uani 1 1 d . . .
H20A H 0.2143 0.5080 0.9218 0.037 Uiso 1 1 calc R . .
H20B H 0.0939 0.5620 0.9356 0.037 Uiso 1 1 calc R . .
H20C H 0.2399 0.5898 0.9688 0.037 Uiso 1 1 calc R . .
N2 N 0.2997(2) 0.76793(12) 0.69848(11) 0.0128(4) Uani 1 1 d . . .
C24 C 0.7255(3) 0.9503(2) 0.93841(16) 0.0310(7) Uani 1 1 d . . .
H24A H 0.6793 0.9776 0.9720 0.047 Uiso 1 1 calc R . .
H24B H 0.8146 0.9716 0.9449 0.047 Uiso 1 1 calc R . .
H24C H 0.7284 0.8912 0.9476 0.047 Uiso 1 1 calc R . .
C23 C 0.6529(3) 1.05794(17) 0.84441(17) 0.0289(7) Uani 1 1 d . . .
H23A H 0.6100 1.0667 0.7944 0.043 Uiso 1 1 calc R . .
H23B H 0.7426 1.0784 0.8518 0.043 Uiso 1 1 calc R . .
H23C H 0.6052 1.0874 0.8761 0.043 Uiso 1 1 calc R . .
C11 C 0.4819(3) 0.72849(18) 0.49574(15) 0.0260(6) Uani 1 1 d . . .
H11A H 0.4483 0.6727 0.4975 0.039 Uiso 1 1 calc R . .
H11B H 0.5597 0.7276 0.4741 0.039 Uiso 1 1 calc R . .
H11C H 0.4150 0.7631 0.4668 0.039 Uiso 1 1 calc R . .
C26 C 0.1232(3) 1.00390(17) 0.85940(15) 0.0245(6) Uani 1 1 d . . .
H26A H 0.1692 1.0266 0.9051 0.037 Uiso 1 1 calc R . .
H26B H 0.0290 1.0056 0.8578 0.037 Uiso 1 1 calc R . .
H26C H 0.1440 1.0363 0.8197 0.037 Uiso 1 1 calc R . .
C18 C 0.6752(3) 0.48751(17) 0.83501(17) 0.0284(7) Uani 1 1 d . . .
H18A H 0.6472 0.4575 0.8740 0.043 Uiso 1 1 calc R . .
H18B H 0.7638 0.4707 0.8318 0.043 Uiso 1 1 calc R . .
H18C H 0.6158 0.4754 0.7896 0.043 Uiso 1 1 calc R . .
C15 C 0.0072(3) 0.85182(18) 0.62951(18) 0.0307(7) Uani 1 1 d . . .
H15A H 0.0522 0.8860 0.6690 0.046 Uiso 1 1 calc R . .
H15B H -0.0863 0.8506 0.6302 0.046 Uiso 1 1 calc R . .
H15C H 0.0205 0.8746 0.5838 0.046 Uiso 1 1 calc R . .
C14 C -0.0108(3) 0.71001(19) 0.57857(18) 0.0327(7) Uani 1 1 d . . .
H14A H -0.0030 0.7327 0.5318 0.049 Uiso 1 1 calc R . .
H14B H -0.1031 0.7071 0.5819 0.049 Uiso 1 1 calc R . .
H14C H 0.0271 0.6549 0.5837 0.049 Uiso 1 1 calc R . .
H1 H 0.191(2) 0.7660(14) 0.7825(13) 0.002(6) Uiso 1 1 d . . .

loop_
_atom_site_aniso_label
_atom_site_aniso_U_11
_atom_site_aniso_U_22
_atom_site_aniso_U_33
_atom_site_aniso_U_23
_atom_site_aniso_U_13
_atom_site_aniso_U_12
Zn1 0.01096(15) 0.01085(16) 0.01601(16) 0.00018(12) 0.00174(11) -0.00018(12)
F2 0.0243(9) 0.0266(9) 0.0325(9) 0.0021(7) 0.0075(7) 0.0013(7)
F1 0.0166(8) 0.0427(11) 0.0295(9) 0.0008(8) 0.0051(7) -0.0016(7)
F4 0.0252(10) 0.0461(12) 0.0512(12) 0.0066(9) 0.0098(9) 0.0146(9)
N3 0.0135(10) 0.0112(10) 0.0170(11) 0.0004(8) 0.0014(8) 0.0017(8)
N5 0.0148(11) 0.0111(10) 0.0158(11) 0.0000(8) 0.0028(8) -0.0006(8)
F3 0.0259(10) 0.0339(10) 0.0625(13) 0.0119(9) 0.0082(9) -0.0125(8)
N1 0.0124(10) 0.0108(10) 0.0169(11) 0.0006(8) 0.0027(8) -0.0011(8)
N4 0.0120(10) 0.0118(10) 0.0148(11) 0.0000(8) 0.0007(8) -0.0020(8)
N6 0.0130(10) 0.0092(10) 0.0171(11) 0.0016(8) 0.0028(8) -0.0013(8)
C1 0.0191(13) 0.0059(11) 0.0182(13) 0.0007(9) 0.0020(10) -0.0002(10)
C7 0.0198(13) 0.0117(12) 0.0133(12) 0.0009(10) -0.0007(10) -0.0015(10)
C2 0.0212(14) 0.0133(13) 0.0160(13) 0.0015(10) -0.0023(10) -0.0002(10)
B1 0.0165(14) 0.0078(13) 0.0152(14) 0.0017(11) 0.0000(11) 0.0017(11)
C6 0.0174(13) 0.0100(12) 0.0151(12) -0.0008(9) 0.0014(10) -0.0017(10)
C5 0.0184(13) 0.0110(12) 0.0180(13) 0.0011(10) 0.0026(10) 0.0022(10)
C8 0.0229(14) 0.0103(12) 0.0186(13) -0.0014(10) 0.0016(11) 0.0011(11)
C19 0.0159(13) 0.0118(12) 0.0213(14) 0.0025(10) 0.0033(10) 0.0000(10)
C3 0.0159(13) 0.0081(12) 0.0180(13) 0.0016(9) -0.0003(10) -0.0013(10)
C10 0.0191(13) 0.0161(13) 0.0172(13) 0.0009(10) 0.0041(11) 0.0010(11)
C4 0.0162(13) 0.0115(12) 0.0146(13) -0.0013(10) 0.0010(10) -0.0002(10)
C9 0.0196(13) 0.0106(12) 0.0135(12) 0.0016(9) 0.0028(10) 0.0026(10)
C16 0.0160(13) 0.0179(13) 0.0202(14) 0.0024(10) 0.0042(11) 0.0053(10)
C27 0.0183(14) 0.0220(14) 0.0265(15) 0.0014(12) 0.0077(11) 0.0026(11)
C25 0.0165(13) 0.0170(13) 0.0177(13) -0.0003(10) 0.0010(10) 0.0041(10)
C22 0.0179(13) 0.0156(13) 0.0221(14) -0.0025(11) 0.0031(11) -0.0028(11)
C17 0.0204(14) 0.0297(16) 0.0286(16) -0.0030(13) -0.0005(12) 0.0073(12)
C13 0.0131(13) 0.0207(14) 0.0197(14) 0.0033(11) -0.0005(10) -0.0002(11)
B2 0.0126(15) 0.0226(16) 0.040(2) 0.0077(14) 0.0061(13) 0.0021(13)
C12 0.0287(16) 0.0214(14) 0.0257(15) 0.0003(12) 0.0106(12) -0.0058(12)
C21 0.0204(14) 0.0173(14) 0.0313(16) 0.0011(12) 0.0000(12) -0.0040(11)
C20 0.0217(14) 0.0246(15) 0.0277(15) 0.0080(12) 0.0070(12) -0.0013(12)
N2 0.0131(10) 0.0078(10) 0.0179(11) 0.0002(8) 0.0036(8) 0.0013(8)
C24 0.0257(16) 0.0357(18) 0.0283(16) 0.0036(13) -0.0029(13) -0.0078(13)
C23 0.0280(16) 0.0163(14) 0.0414(18) 0.0039(13) 0.0042(14) -0.0080(12)
C11 0.0300(16) 0.0285(16) 0.0208(14) -0.0055(12) 0.0081(12) -0.0016(13)
C26 0.0257(15) 0.0207(14) 0.0262(15) 0.0005(12) 0.0026(12) 0.0117(12)
C18 0.0264(16) 0.0229(15) 0.0347(17) -0.0051(13) 0.0031(13) 0.0091(12)
C15 0.0180(15) 0.0227(15) 0.051(2) -0.0027(14) 0.0045(14) 0.0027(12)
C14 0.0178(15) 0.0285(17) 0.049(2) -0.0104(14) -0.0013(14) -0.0071(12)

loop_
_atom_type_symbol
_atom_type_description
_atom_type_scat_dispersion_real
_atom_type_scat_dispersion_imag
_atom_type_scat_source
C C 0.0033 0.0016 'International Tables Vol C Tables 4.2.6.8 and 6.1.1.4'
H H 0.0000 0.0000 'International Tables Vol C Tables 4.2.6.8 and 6.1.1.4'
B B 0.0013 0.0007 'International Tables Vol C Tables 4.2.6.8 and 6.1.1.4'
N N 0.0061 0.0033 'International Tables Vol C Tables 4.2.6.8 and 6.1.1.4'
F F 0.0171 0.0103 'International Tables Vol C Tables 4.2.6.8 and 6.1.1.4'
Zn Zn 0.2839 1.4301 'International Tables Vol C Tables 4.2.6.8 and 6.1.1.4'

loop_
_geom_angle_atom_site_label_1
_geom_angle_atom_site_label_2
_geom_angle_atom_site_label_3
_geom_angle
_geom_angle_site_symmetry_1
_geom_angle_site_symmetry_3
_geom_angle_publ_flag
N3 Zn1 N5 96.45(9) . . ?
N3 Zn1 F1 124.21(8) . . ?
N5 Zn1 F1 132.19(8) . . ?
N3 Zn1 N1 93.46(8) . . ?
N5 Zn1 N1 96.31(9) . . ?
F1 Zn1 N1 104.26(8) . . ?
N3 Zn1 F2 97.52(7) . . ?
N5 Zn1 F2 93.17(7) . . ?
F1 Zn1 F2 60.53(7) . . ?
N1 Zn1 F2 164.59(7) . . ?
B2 F2 Zn1 90.20(16) . . ?
B2 F1 Zn1 105.85(17) . . ?
C4 N3 N4 108.6(2) . . ?
C4 N3 Zn1 139.76(18) . . ?
N4 N3 Zn1 111.62(15) . . ?
C7 N5 N6 107.6(2) . . ?
C7 N5 Zn1 141.06(18) . . ?
N6 N5 Zn1 111.24(15) . . ?
C1 N1 N2 107.7(2) . . ?
C1 N1 Zn1 140.42(18) . . ?
N2 N1 Zn1 111.88(15) . . ?
C6 N4 N3 108.67(19) . . ?
C6 N4 B1 131.6(2) . . ?
N3 N4 B1 119.6(2) . . ?
C9 N6 N5 109.28(19) . . ?
C9 N6 B1 131.0(2) . . ?
N5 N6 B1 119.7(2) . . ?
N1 C1 C2 109.1(2) . . ?
N1 C1 C10 120.0(2) . . ?
C2 C1 C10 130.8(2) . . ?
N5 C7 C8 108.7(2) . . ?
N5 C7 C22 121.2(2) . . ?
C8 C7 C22 130.1(2) . . ?
C3 C2 C1 106.6(2) . . ?
C3 C2 H2 126.7 . . ?
C1 C2 H2 126.7 . . ?
N2 B1 N6 109.1(2) . . ?
N2 B1 N4 109.2(2) . . ?
N6 B1 N4 109.7(2) . . ?
N2 B1 H1 106.9(13) . . ?
N6 B1 H1 110.1(13) . . ?
N4 B1 H1 111.7(13) . . ?
N4 C6 C5 107.4(2) . . ?
N4 C6 C19 123.9(2) . . ?
C5 C6 C19 128.7(2) . . ?
C6 C5 C4 106.6(2) . . ?
C6 C5 H5 126.7 . . ?
C4 C5 H5 126.7 . . ?
C9 C8 C7 106.8(2) . . ?
C9 C8 H8 126.6 . . ?
C7 C8 H8 126.6 . . ?
C6 C19 C21 110.5(2) . . ?
C6 C19 C20 110.7(2) . . ?
C21 C19 C20 110.4(2) . . ?
C6 C19 H19 108.4 . . ?
C21 C19 H19 108.4 . . ?
C20 C19 H19 108.4 . . ?
N2 C3 C2 107.4(2) . . ?
N2 C3 C13 123.7(2) . . ?
C2 C3 C13 128.9(2) . . ?
C1 C10 C11 112.1(2) . . ?
C1 C10 C12 110.8(2) . . ?
C11 C10 C12 110.9(2) . . ?
C1 C10 H10 107.6 . . ?
C11 C10 H10 107.6 . . ?
C12 C10 H10 107.6 . . ?
N3 C4 C5 108.7(2) . . ?
N3 C4 C16 121.0(2) . . ?
C5 C4 C16 130.3(2) . . ?
N6 C9 C8 107.7(2) . . ?
N6 C9 C25 123.0(2) . . ?
C8 C9 C25 129.3(2) . . ?
C4 C16 C17 111.7(2) . . ?
C4 C16 C18 110.9(2) . . ?
C17 C16 C18 110.9(2) . . ?
C4 C16 H16 107.7 . . ?
C17 C16 H16 107.7 . . ?
C18 C16 H16 107.7 . . ?
C25 C27 H27A 109.5 . . ?
C25 C27 H27B 109.5 . . ?
H27A C27 H27B 109.5 . . ?
C25 C27 H27C 109.5 . . ?
H27A C27 H27C 109.5 . . ?
H27B C27 H27C 109.5 . . ?
C9 C25 C27 111.7(2) . . ?
C9 C25 C26 111.3(2) . . ?
C27 C25 C26 110.2(2) . . ?
C9 C25 H25 107.8 . . ?
C27 C25 H25 107.8 . . ?
C26 C25 H25 107.8 . . ?
C7 C22 C23 110.7(2) . . ?
C7 C22 C24 110.6(2) . . ?
C23 C22 C24 110.8(2) . . ?
C7 C22 H22 108.2 . . ?
C23 C22 H22 108.2 . . ?
C24 C22 H22 108.2 . . ?
C16 C17 H17A 109.5 . . ?
C16 C17 H17B 109.5 . . ?
H17A C17 H17B 109.5 . . ?
C16 C17 H17C 109.5 . . ?
H17A C17 H17C 109.5 . . ?
H17B C17 H17C 109.5 . . ?
C3 C13 C15 110.8(2) . . ?
C3 C13 C14 110.4(2) . . ?
C15 C13 C14 110.2(2) . . ?
C3 C13 H13 108.4 . . ?
C15 C13 H13 108.4 . . ?
C14 C13 H13 108.4 . . ?
F4 B2 F3 113.4(3) . . ?
F4 B2 F2 111.6(3) . . ?
F3 B2 F2 110.4(3) . . ?
F4 B2 F1 109.7(3) . . ?
F3 B2 F1 108.5(2) . . ?
F2 B2 F1 102.7(2) . . ?
C10 C12 H12A 109.5 . . ?
C10 C12 H12B 109.5 . . ?
H12A C12 H12B 109.5 . . ?
C10 C12 H12C 109.5 . . ?
H12A C12 H12C 109.5 . . ?
H12B C12 H12C 109.5 . . ?
C19 C21 H21A 109.5 . . ?
C19 C21 H21B 109.5 . . ?
H21A C21 H21B 109.5 . . ?
C19 C21 H21C 109.5 . . ?
H21A C21 H21C 109.5 . . ?
H21B C21 H21C 109.5 . . ?
C19 C20 H20A 109.5 . . ?
C19 C20 H20B 109.5 . . ?
H20A C20 H20B 109.5 . . ?
C19 C20 H20C 109.5 . . ?
H20A C20 H20C 109.5 . . ?
H20B C20 H20C 109.5 . . ?
C3 N2 N1 109.2(2) . . ?
C3 N2 B1 132.2(2) . . ?
N1 N2 B1 118.6(2) . . ?
C22 C24 H24A 109.5 . . ?
C22 C24 H24B 109.5 . . ?
H24A C24 H24B 109.5 . . ?
C22 C24 H24C 109.5 . . ?
H24A C24 H24C 109.5 . . ?
H24B C24 H24C 109.5 . . ?
C22 C23 H23A 109.5 . . ?
C22 C23 H23B 109.5 . . ?
H23A C23 H23B 109.5 . . ?
C22 C23 H23C 109.5 . . ?
H23A C23 H23C 109.5 . . ?
H23B C23 H23C 109.5 . . ?
C10 C11 H11A 109.5 . . ?
C10 C11 H11B 109.5 . . ?
H11A C11 H11B 109.5 . . ?
C10 C11 H11C 109.5 . . ?
H11A C11 H11C 109.5 . . ?
H11B C11 H11C 109.5 . . ?
C25 C26 H26A 109.5 . . ?
C25 C26 H26B 109.5 . . ?
H26A C26 H26B 109.5 . . ?
C25 C26 H26C 109.5 . . ?
H26A C26 H26C 109.5 . . ?
H26B C26 H26C 109.5 . . ?
C16 C18 H18A 109.5 . . ?
C16 C18 H18B 109.5 . . ?
H18A C18 H18B 109.5 . . ?
C16 C18 H18C 109.5 . . ?
H18A C18 H18C 109.5 . . ?
H18B C18 H18C 109.5 . . ?
C13 C15 H15A 109.5 . . ?
C13 C15 H15B 109.5 . . ?
H15A C15 H15B 109.5 . . ?
C13 C15 H15C 109.5 . . ?
H15A C15 H15C 109.5 . . ?
H15B C15 H15C 109.5 . . ?
C13 C14 H14A 109.5 . . ?
C13 C14 H14B 109.5 . . ?
H14A C14 H14B 109.5 . . ?
C13 C14 H14C 109.5 . . ?
H14A C14 H14C 109.5 . . ?
H14B C14 H14C 109.5 . . ?

loop_
_geom_bond_atom_site_label_1
_geom_bond_atom_site_label_2
_geom_bond_distance
_geom_bond_site_symmetry_2
_geom_bond_publ_flag
Zn1 N3 1.978(2) . ?
Zn1 N5 1.987(2) . ?
Zn1 F1 1.9970(17) . ?
Zn1 N1 2.009(2) . ?
Zn1 F2 2.3791(18) . ?
F2 B2 1.408(4) . ?
F1 B2 1.448(4) . ?
F4 B2 1.353(4) . ?
N3 C4 1.333(3) . ?
N3 N4 1.366(3) . ?
N5 C7 1.343(3) . ?
N5 N6 1.375(3) . ?
F3 B2 1.364(4) . ?
N1 C1 1.336(3) . ?
N1 N2 1.373(3) . ?
N4 C6 1.363(3) . ?
N4 B1 1.564(3) . ?
N6 C9 1.353(3) . ?
N6 B1 1.557(3) . ?
C1 C2 1.391(4) . ?
C1 C10 1.509(4) . ?
C7 C8 1.396(4) . ?
C7 C22 1.501(4) . ?
C2 C3 1.384(4) . ?
C2 H2 0.9500 . ?
B1 N2 1.557(3) . ?
B1 H1 1.08(2) . ?
C6 C5 1.387(4) . ?
C6 C19 1.495(4) . ?
C5 C4 1.391(4) . ?
C5 H5 0.9500 . ?
C8 C9 1.378(4) . ?
C8 H8 0.9500 . ?
C19 C21 1.524(4) . ?
C19 C20 1.533(4) . ?
C19 H19 1.0000 . ?
C3 N2 1.357(3) . ?
C3 C13 1.511(4) . ?
C10 C11 1.525(4) . ?
C10 C12 1.530(4) . ?
C10 H10 1.0000 . ?
C4 C16 1.510(4) . ?
C9 C25 1.501(4) . ?
C16 C17 1.521(4) . ?
C16 C18 1.527(4) . ?
C16 H16 1.0000 . ?
C27 C25 1.531(4) . ?
C27 H27A 0.9800 . ?
C27 H27B 0.9800 . ?
C27 H27C 0.9800 . ?
C25 C26 1.532(4) . ?
C25 H25 1.0000 . ?
C22 C23 1.528(4) . ?
C22 C24 1.528(4) . ?
C22 H22 1.0000 . ?
C17 H17A 0.9800 . ?
C17 H17B 0.9800 . ?
C17 H17C 0.9800 . ?
C13 C15 1.524(4) . ?
C13 C14 1.527(4) . ?
C13 H13 1.0000 . ?
C12 H12A 0.9800 . ?
C12 H12B 0.9800 . ?
C12 H12C 0.9800 . ?
C21 H21A 0.9800 . ?
C21 H21B 0.9800 . ?
C21 H21C 0.9800 . ?
C20 H20A 0.9800 . ?
C20 H20B 0.9800 . ?
C20 H20C 0.9800 . ?
C24 H24A 0.9800 . ?
C24 H24B 0.9800 . ?
C24 H24C 0.9800 . ?
C23 H23A 0.9800 . ?
C23 H23B 0.9800 . ?
C23 H23C 0.9800 . ?
C11 H11A 0.9800 . ?
C11 H11B 0.9800 . ?
C11 H11C 0.9800 . ?
C26 H26A 0.9800 . ?
C26 H26B 0.9800 . ?
C26 H26C 0.9800 . ?
C18 H18A 0.9800 . ?
C18 H18B 0.9800 . ?
C18 H18C 0.9800 . ?
C15 H15A 0.9800 . ?
C15 H15B 0.9800 . ?
C15 H15C 0.9800 . ?
C14 H14A 0.9800 . ?
C14 H14B 0.9800 . ?
C14 H14C 0.9800 . ?
